data_7126246
loop_
_publ_author_name
'Talavera, Maria'
'Mei\&sner, Gisa'
'Rachor, Simon G.'
'Braun, Thomas'

_publ_section_title
;
 C-F activation reactions at germylium ions: dehydrofluorination of
 fluoralkanes.
;
_journal_issue 32
_journal_name_full 'Chemical communications (Cambridge, England)'
_journal_page_first 4452
_journal_page_last 4455
_journal_paper_doi 10.1039/d0cc01420f
_journal_volume 56
_journal_year 2020
_chemical_formula_moiety 'C30 H19 B F20 Ge O2'
_chemical_formula_sum 'C30 H19 B F20 Ge O2'
_chemical_formula_weight 874.85
_space_group_crystal_system orthorhombic
_space_group_IT_number 61
_space_group_name_Hall '-P 2ac 2ab'
_space_group_name_H-M_alt 'P b c a'
_atom_sites_solution_hydrogens mixed
_audit_creation_method SHELXL-2018/3
_audit_update_record
;
2020-02-18 deposited with the CCDC.	2020-03-11 downloaded from the CCDC.
;
_cell_angle_alpha 90
_cell_angle_beta 90
_cell_angle_gamma 90
_cell_formula_units_Z 8
_cell_length_a 14.3032(13)
_cell_length_b 17.5925(15)
_cell_length_c 24.968(2)
_cell_measurement_reflns_used 9716
_cell_measurement_temperature 100(2)
_cell_measurement_theta_max 25.04
_cell_measurement_theta_min 2.46
_cell_volume 6282.7(9)
_computing_cell_refinement 'Bruker SAINT'
_computing_data_collection 'Bruker APEX3'
_computing_data_reduction 'Bruker SAINT'
_computing_structure_refinement 'SHELXL-2018/3 (Sheldrick, 2018)'
_computing_structure_solution 'SHELXT 2014/5 (Sheldrick, 2014)'
_diffrn_ambient_temperature 100(2)
_diffrn_measured_fraction_theta_full 0.998
_diffrn_measured_fraction_theta_max 0.998
_diffrn_measurement_device_type 'Bruker APEX-II CCD'
_diffrn_measurement_method '\f and \w scans'
_diffrn_radiation_type MoK\a
_diffrn_radiation_wavelength 0.71073
_diffrn_reflns_av_R_equivalents 0.0323
_diffrn_reflns_av_unetI/netI 0.0134
_diffrn_reflns_Laue_measured_fraction_full 0.998
_diffrn_reflns_Laue_measured_fraction_max 0.998
_diffrn_reflns_limit_h_max 17
_diffrn_reflns_limit_h_min -17
_diffrn_reflns_limit_k_max 20
_diffrn_reflns_limit_k_min -20
_diffrn_reflns_limit_l_max 28
_diffrn_reflns_limit_l_min -29
_diffrn_reflns_number 75256
_diffrn_reflns_point_group_measured_fraction_full 0.998
_diffrn_reflns_point_group_measured_fraction_max 0.998
_diffrn_reflns_theta_full 25.082
_diffrn_reflns_theta_max 25.082
_diffrn_reflns_theta_min 2.165
_exptl_absorpt_coefficient_mu 1.125
_exptl_absorpt_correction_T_max 0.7452
_exptl_absorpt_correction_T_min 0.5653
_exptl_absorpt_correction_type multi-scan
_exptl_absorpt_process_details SADABS-2016/2
_exptl_crystal_colour colourless
_exptl_crystal_density_diffrn 1.850
_exptl_crystal_description plate
_exptl_crystal_F_000 3456
_exptl_crystal_size_max 0.60
_exptl_crystal_size_mid 0.355
_exptl_crystal_size_min 0.24
_refine_diff_density_max 0.359
_refine_diff_density_min -0.711
_refine_diff_density_rms 0.062
_refine_ls_extinction_method none
_refine_ls_goodness_of_fit_ref 1.017
_refine_ls_hydrogen_treatment mixed
_refine_ls_matrix_type full
_refine_ls_number_parameters 504
_refine_ls_number_reflns 5570
_refine_ls_number_restraints 1
_refine_ls_restrained_S_all 1.016
_refine_ls_R_factor_all 0.0312
_refine_ls_R_factor_gt 0.0276
_refine_ls_shift/su_max 0.001
_refine_ls_shift/su_mean 0.000
_refine_ls_structure_factor_coef Fsqd
_refine_ls_weighting_details 'w=1/[\s^2^(Fo^2^)+(0.1000P)^2^] where P=(Fo^2^+2Fc^2^)/3'
_refine_ls_weighting_scheme calc
_refine_ls_wR_factor_gt 0.1051
_refine_ls_wR_factor_ref 0.1112
_reflns_Friedel_coverage 0.000
_reflns_number_gt 5100
_reflns_number_total 5570
_reflns_threshold_expression 'I > 2\s(I)'
_cod_data_source_file d0cc01420f2.cif
_cod_data_source_block r19_MTG_GeEt3_1_0m_a
_cod_depositor_comments 'Adding full bibliography for 7126246.cif.'
_cod_original_cell_volume 6282.8(10)
_cod_database_code 7126246
_shelx_shelxl_version_number 2018/3
_shelx_space_group_comment
;
The symmetry employed for this shelxl refinement is uniquely defined
by the following loop, which should always be used as a source of
symmetry information in preference to the above space-group names.
They are only intended as comments.
;

loop_
_space_group_symop_operation_xyz
'x, y, z'
'-x+1/2, -y, z+1/2'
'-x, y+1/2, -z+1/2'
'x+1/2, -y+1/2, -z'
'-x, -y, -z'
'x-1/2, y, -z-1/2'
'x, -y-1/2, z-1/2'
'-x-1/2, y-1/2, z'

loop_
_atom_site_label
_atom_site_type_symbol
_atom_site_fract_x
_atom_site_fract_y
_atom_site_fract_z
_atom_site_U_iso_or_equiv
_atom_site_adp_type
_atom_site_occupancy
_atom_site_site_symmetry_order
_atom_site_calc_flag
_atom_site_refinement_flags_posn
_atom_site_refinement_flags_adp
_atom_site_refinement_flags_occupancy
_atom_site_disorder_assembly
_atom_site_disorder_group
F1 F 0.45189(7) 0.73032(5) 0.34321(4) 0.0202(3) Uani 1 1 d . . . . .
F2 F 0.61283(7) 0.73593(6) 0.39438(4) 0.0219(3) Uani 1 1 d . . . . .
F3 F 0.72386(8) 0.61044(7) 0.40262(4) 0.0252(3) Uani 1 1 d . . . . .
F4 F 0.66534(7) 0.47658(6) 0.35871(5) 0.0197(3) Uani 1 1 d . . . . .
F5 F 0.49840(7) 0.46708(5) 0.31225(4) 0.0159(2) Uani 1 1 d . . . . .
F6 F 0.38435(7) 0.50789(6) 0.40654(4) 0.0164(2) Uani 1 1 d . . . . .
F7 F 0.26490(8) 0.41278(6) 0.44989(4) 0.0210(3) Uani 1 1 d . . . . .
F8 F 0.11113(8) 0.36447(7) 0.39512(5) 0.0256(3) Uani 1 1 d . . . . .
F9 F 0.07787(7) 0.42014(6) 0.29471(4) 0.0221(3) Uani 1 1 d . . . . .
F10 F 0.18960(7) 0.52501(6) 0.25296(4) 0.0177(2) Uani 1 1 d . . . . .
F11 F 0.33307(7) 0.43473(6) 0.23131(4) 0.0179(2) Uani 1 1 d . . . . .
F12 F 0.38974(8) 0.41026(6) 0.13280(4) 0.0233(3) Uani 1 1 d . . . . .
F13 F 0.49078(8) 0.51618(7) 0.07874(4) 0.0267(3) Uani 1 1 d . . . . .
F14 F 0.53217(8) 0.65129(7) 0.12767(4) 0.0251(3) Uani 1 1 d . . . . .
F15 F 0.46813(8) 0.68152(6) 0.22557(4) 0.0184(2) Uani 1 1 d . . . . .
F16 F 0.26895(8) 0.67368(6) 0.20282(4) 0.0181(3) Uani 1 1 d . . . . .
F17 F 0.14194(8) 0.77957(6) 0.21438(4) 0.0225(3) Uani 1 1 d . . . . .
F18 F 0.09036(8) 0.82913(6) 0.31403(5) 0.0240(3) Uani 1 1 d . . . . .
F19 F 0.17300(7) 0.76810(6) 0.40186(4) 0.0209(3) Uani 1 1 d . . . . .
F20 F 0.30051(8) 0.65855(6) 0.39180(4) 0.0166(2) Uani 1 1 d . . . . .
O1 O 0.78881(11) 0.81137(9) 0.38647(6) 0.0246(3) Uani 1 1 d . . . . .
H1 H 0.735(2) 0.8067(15) 0.3864(2) 0.037 Uiso 1 1 calc R U . . .
O2 O 0.87877(11) 0.82725(9) 0.30171(6) 0.0247(3) Uani 1 1 d D . . . .
C1 C 0.82016(14) 0.73668(11) 0.49208(8) 0.0238(4) Uani 1 1 d . . . . .
H1A H 0.831237 0.742735 0.530982 0.029 Uiso 1 1 calc R U . . .
H1AB H 0.755721 0.717313 0.487256 0.029 Uiso 1 1 calc R U . . .
C2 C 0.88901(16) 0.67836(13) 0.46989(10) 0.0290(5) Uani 1 1 d . . . . .
H2A H 0.879040 0.672543 0.431274 0.044 Uiso 1 1 calc R U . . .
H2B H 0.879108 0.629365 0.487688 0.044 Uiso 1 1 calc R U . . .
H2C H 0.953101 0.695711 0.476458 0.044 Uiso 1 1 calc R U . . .
C3 C 0.74437(14) 0.91273(11) 0.48110(9) 0.0258(5) Uani 1 1 d . . . . .
H3A H 0.772170 0.939917 0.511953 0.031 Uiso 1 1 calc R U . . .
H3AB H 0.736469 0.949984 0.451733 0.031 Uiso 1 1 calc R U . . .
C4 C 0.64836(16) 0.88316(13) 0.49733(9) 0.0323(5) Uani 1 1 d . . . . .
H4A H 0.608412 0.925960 0.507684 0.048 Uiso 1 1 calc R U . . .
H4B H 0.654925 0.848248 0.527683 0.048 Uiso 1 1 calc R U . . .
H4C H 0.619983 0.856235 0.467056 0.048 Uiso 1 1 calc R U . . .
C5 C 0.95775(14) 0.86672(13) 0.44489(8) 0.0273(5) Uani 1 1 d . . . . .
H5A H 0.989140 0.829698 0.421055 0.033 Uiso 1 1 calc R U . . .
H5AB H 0.957872 0.916848 0.426867 0.033 Uiso 1 1 calc R U . . .
C6 C 1.01090(15) 0.87219(14) 0.49801(9) 0.0346(5) Uani 1 1 d . . . . .
H6A H 1.074925 0.889513 0.491209 0.052 Uiso 1 1 calc R U . . .
H6B H 1.012503 0.822099 0.515149 0.052 Uiso 1 1 calc R U . . .
H6C H 0.979263 0.908467 0.521649 0.052 Uiso 1 1 calc R U . . .
C7 C 0.46353(12) 0.59719(10) 0.32667(7) 0.0126(4) Uani 1 1 d . . . . .
C8 C 0.49915(13) 0.66406(9) 0.34715(8) 0.0145(4) Uani 1 1 d . . . . .
C9 C 0.58448(14) 0.66916(10) 0.37326(7) 0.0160(4) Uani 1 1 d . . . . .
C10 C 0.64054(12) 0.60622(11) 0.37792(7) 0.0177(4) Uani 1 1 d . . . . .
C11 C 0.61071(12) 0.53887(10) 0.35593(7) 0.0151(4) Uani 1 1 d . . . . .
C12 C 0.52438(12) 0.53608(9) 0.33169(7) 0.0124(4) Uani 1 1 d . . . . .
C13 C 0.29707(12) 0.51948(9) 0.32545(7) 0.0126(4) Uani 1 1 d . . . . .
C14 C 0.30958(12) 0.48878(10) 0.37585(7) 0.0139(4) Uani 1 1 d . . . . .
C15 C 0.24874(13) 0.43839(10) 0.39980(7) 0.0147(4) Uani 1 1 d . . . . .
C16 C 0.16999(12) 0.41433(10) 0.37291(8) 0.0168(4) Uani 1 1 d . . . . .
C17 C 0.15356(12) 0.44356(10) 0.32268(7) 0.0167(4) Uani 1 1 d . . . . .
C18 C 0.21403(12) 0.49591(10) 0.30127(7) 0.0137(4) Uani 1 1 d . . . . .
C19 C 0.39389(11) 0.56097(10) 0.23398(7) 0.0127(4) Uani 1 1 d . . . . .
C20 C 0.37834(12) 0.49304(10) 0.20732(7) 0.0141(4) Uani 1 1 d . . . . .
C21 C 0.40824(12) 0.47810(10) 0.15565(7) 0.0174(4) Uani 1 1 d . . . . .
C22 C 0.45967(13) 0.53039(11) 0.12847(7) 0.0189(4) Uani 1 1 d . . . . .
C23 C 0.48045(12) 0.59845(11) 0.15337(7) 0.0174(4) Uani 1 1 d . . . . .
C24 C 0.44728(12) 0.61149(10) 0.20410(7) 0.0148(4) Uani 1 1 d . . . . .
C25 C 0.29362(13) 0.65998(9) 0.29701(7) 0.0131(4) Uani 1 1 d . . . . .
C26 C 0.24951(12) 0.69456(10) 0.25394(7) 0.0148(4) Uani 1 1 d . . . . .
C27 C 0.18263(12) 0.75083(10) 0.25853(8) 0.0157(4) Uani 1 1 d . . . . .
C28 C 0.15672(12) 0.77633(10) 0.30813(8) 0.0174(4) Uani 1 1 d . . . . .
C29 C 0.19883(13) 0.74459(10) 0.35269(7) 0.0155(4) Uani 1 1 d . . . . .
C30 C 0.26407(12) 0.68853(10) 0.34613(7) 0.0142(4) Uani 1 1 d . . . . .
B1 B 0.36272(14) 0.58457(11) 0.29546(8) 0.0127(4) Uani 1 1 d . . . . .
Ge1 Ge 0.83053(2) 0.83481(2) 0.45788(2) 0.01770(11) Uani 1 1 d . . . . .
H2 H 0.903(5) 0.787(3) 0.284(3) 0.27(4) Uiso 1 1 d D . . . .
H3 H 0.9035(18) 0.8628(17) 0.2954(11) 0.033(8) Uiso 1 1 d . . . . .
H4 H 0.825(2) 0.8141(18) 0.3550(14) 0.062(10) Uiso 1 1 d . . . . .

loop_
_atom_site_aniso_label
_atom_site_aniso_U_11
_atom_site_aniso_U_22
_atom_site_aniso_U_33
_atom_site_aniso_U_23
_atom_site_aniso_U_13
_atom_site_aniso_U_12
F1 0.0185(6) 0.0128(5) 0.0293(6) -0.0036(4) -0.0011(5) 0.0010(4)
F2 0.0212(6) 0.0208(6) 0.0236(6) -0.0069(4) -0.0009(4) -0.0088(5)
F3 0.0155(5) 0.0348(7) 0.0252(6) 0.0011(5) -0.0088(5) -0.0057(5)
F4 0.0148(5) 0.0209(6) 0.0234(6) 0.0047(5) -0.0025(4) 0.0055(4)
F5 0.0159(5) 0.0102(5) 0.0215(6) -0.0031(4) -0.0019(4) 0.0005(4)
F6 0.0147(5) 0.0214(5) 0.0131(5) 0.0024(4) -0.0043(4) -0.0039(4)
F7 0.0271(6) 0.0210(6) 0.0150(5) 0.0067(4) -0.0010(4) -0.0036(5)
F8 0.0244(6) 0.0244(6) 0.0281(6) 0.0030(5) 0.0036(5) -0.0118(5)
F9 0.0141(5) 0.0281(6) 0.0242(6) -0.0068(5) -0.0028(4) -0.0057(5)
F10 0.0179(5) 0.0217(6) 0.0134(5) 0.0010(4) -0.0046(4) 0.0002(4)
F11 0.0249(6) 0.0118(5) 0.0170(6) -0.0004(4) 0.0036(4) -0.0030(4)
F12 0.0316(6) 0.0205(6) 0.0177(6) -0.0086(4) 0.0013(5) -0.0024(5)
F13 0.0317(7) 0.0368(7) 0.0117(6) -0.0031(5) 0.0060(5) -0.0037(5)
F14 0.0253(6) 0.0325(6) 0.0174(6) 0.0046(5) 0.0025(5) -0.0138(5)
F15 0.0209(6) 0.0162(5) 0.0180(6) -0.0003(4) -0.0016(4) -0.0050(4)
F16 0.0228(6) 0.0202(5) 0.0113(6) -0.0006(4) -0.0026(4) 0.0031(4)
F17 0.0279(6) 0.0167(5) 0.0229(6) 0.0010(4) -0.0123(5) 0.0066(5)
F18 0.0232(6) 0.0184(6) 0.0302(7) -0.0029(4) -0.0015(5) 0.0107(4)
F19 0.0237(6) 0.0205(6) 0.0185(6) -0.0051(4) 0.0043(4) 0.0047(4)
F20 0.0209(6) 0.0174(5) 0.0114(5) 0.0005(4) -0.0020(4) 0.0055(4)
O1 0.0172(7) 0.0372(8) 0.0193(7) -0.0006(6) 0.0017(6) -0.0086(7)
O2 0.0283(8) 0.0205(7) 0.0254(8) -0.0017(6) 0.0050(7) -0.0064(7)
C1 0.0293(11) 0.0248(10) 0.0173(10) 0.0013(8) 0.0067(8) 0.0019(8)
C2 0.0268(12) 0.0288(11) 0.0316(12) -0.0003(9) 0.0017(10) 0.0039(9)
C3 0.0325(12) 0.0218(10) 0.0231(11) -0.0025(8) -0.0014(8) 0.0029(9)
C4 0.0289(11) 0.0439(13) 0.0241(12) 0.0070(10) 0.0081(9) 0.0139(10)
C5 0.0188(10) 0.0421(13) 0.0211(10) 0.0069(9) -0.0018(8) -0.0075(9)
C6 0.0232(11) 0.0528(15) 0.0279(12) 0.0024(10) -0.0057(9) -0.0085(10)
C7 0.0122(8) 0.0154(8) 0.0101(8) 0.0002(7) 0.0022(7) -0.0009(7)
C8 0.0146(9) 0.0126(9) 0.0163(9) 0.0006(6) 0.0039(7) 0.0007(7)
C9 0.0188(10) 0.0164(9) 0.0129(9) -0.0037(7) 0.0016(8) -0.0072(7)
C10 0.0129(9) 0.0296(10) 0.0106(9) 0.0020(7) -0.0018(7) -0.0043(8)
C11 0.0132(9) 0.0183(9) 0.0140(9) 0.0049(7) 0.0035(7) 0.0021(7)
C12 0.0147(9) 0.0120(8) 0.0105(8) 0.0000(7) 0.0007(7) -0.0033(7)
C13 0.0132(8) 0.0097(8) 0.0149(9) -0.0012(7) 0.0006(7) 0.0029(7)
C14 0.0121(8) 0.0136(8) 0.0160(9) -0.0038(7) -0.0010(7) 0.0015(7)
C15 0.0187(9) 0.0127(8) 0.0127(9) 0.0007(7) 0.0008(7) 0.0019(7)
C16 0.0172(10) 0.0126(9) 0.0205(10) -0.0002(7) 0.0047(7) -0.0035(7)
C17 0.0108(8) 0.0189(9) 0.0205(10) -0.0064(7) -0.0017(7) 0.0006(7)
C18 0.0160(9) 0.0133(8) 0.0117(9) -0.0017(7) -0.0002(7) 0.0040(7)
C19 0.0103(8) 0.0146(9) 0.0132(9) 0.0005(6) -0.0022(6) 0.0031(7)
C20 0.0125(8) 0.0145(8) 0.0153(9) 0.0026(7) -0.0008(7) 0.0009(7)
C21 0.0190(9) 0.0164(9) 0.0167(9) -0.0043(7) -0.0035(7) 0.0023(7)
C22 0.0173(9) 0.0269(10) 0.0124(9) -0.0017(8) 0.0018(7) 0.0019(8)
C23 0.0139(9) 0.0227(9) 0.0157(9) 0.0053(7) -0.0002(7) -0.0034(7)
C24 0.0148(9) 0.0122(8) 0.0173(9) -0.0015(7) -0.0039(7) -0.0006(7)
C25 0.0123(9) 0.0114(9) 0.0156(10) 0.0014(6) -0.0010(7) -0.0016(7)
C26 0.0141(9) 0.0141(9) 0.0163(9) -0.0018(7) -0.0009(7) -0.0017(7)
C27 0.0170(9) 0.0119(9) 0.0181(10) 0.0034(7) -0.0061(7) 0.0000(7)
C28 0.0136(8) 0.0104(9) 0.0283(11) -0.0016(7) -0.0016(8) 0.0007(7)
C29 0.0147(9) 0.0133(9) 0.0185(10) -0.0027(7) 0.0034(7) -0.0014(7)
C30 0.0147(9) 0.0126(8) 0.0153(9) 0.0014(7) -0.0012(7) -0.0012(7)
B1 0.0136(10) 0.0111(9) 0.0133(10) -0.0015(7) -0.0020(8) 0.0008(8)
Ge1 0.01623(17) 0.02103(17) 0.01585(17) 0.00112(7) 0.00116(7) -0.00237(7)

loop_
_atom_type_symbol
_atom_type_description
_atom_type_scat_dispersion_real
_atom_type_scat_dispersion_imag
_atom_type_scat_source
C C 0.0033 0.0016 'International Tables Vol C Tables 4.2.6.8 and 6.1.1.4'
H H 0.0000 0.0000 'International Tables Vol C Tables 4.2.6.8 and 6.1.1.4'
B B 0.0013 0.0007 'International Tables Vol C Tables 4.2.6.8 and 6.1.1.4'
F F 0.0171 0.0103 'International Tables Vol C Tables 4.2.6.8 and 6.1.1.4'
Ge Ge 0.1547 1.8001 'International Tables Vol C Tables 4.2.6.8 and 6.1.1.4'
O O 0.0106 0.0060 'International Tables Vol C Tables 4.2.6.8 and 6.1.1.4'

loop_
_geom_angle_atom_site_label_1
_geom_angle_atom_site_label_2
_geom_angle_atom_site_label_3
_geom_angle
_geom_angle_site_symmetry_1
_geom_angle_site_symmetry_3
_geom_angle_publ_flag
Ge1 O1 H1 109.5 . . ?
Ge1 O1 H4 126.6(19) . . ?
H1 O1 H4 123.0 . . ?
H2 O2 H3 112(6) . . ?
C2 C1 Ge1 113.00(14) . . ?
C2 C1 H1A 109.0 . . ?
Ge1 C1 H1A 109.0 . . ?
C2 C1 H1AB 109.0 . . ?
Ge1 C1 H1AB 109.0 . . ?
H1A C1 H1AB 107.8 . . ?
C1 C2 H2A 109.5 . . ?
C1 C2 H2B 109.5 . . ?
H2A C2 H2B 109.5 . . ?
C1 C2 H2C 109.5 . . ?
H2A C2 H2C 109.5 . . ?
H2B C2 H2C 109.5 . . ?
C4 C3 Ge1 114.36(14) . . ?
C4 C3 H3A 108.7 . . ?
Ge1 C3 H3A 108.7 . . ?
C4 C3 H3AB 108.7 . . ?
Ge1 C3 H3AB 108.7 . . ?
H3A C3 H3AB 107.6 . . ?
C3 C4 H4A 109.5 . . ?
C3 C4 H4B 109.5 . . ?
H4A C4 H4B 109.5 . . ?
C3 C4 H4C 109.5 . . ?
H4A C4 H4C 109.5 . . ?
H4B C4 H4C 109.5 . . ?
C6 C5 Ge1 109.90(14) . . ?
C6 C5 H5A 109.7 . . ?
Ge1 C5 H5A 109.7 . . ?
C6 C5 H5AB 109.7 . . ?
Ge1 C5 H5AB 109.7 . . ?
H5A C5 H5AB 108.2 . . ?
C5 C6 H6A 109.5 . . ?
C5 C6 H6B 109.5 . . ?
H6A C6 H6B 109.5 . . ?
C5 C6 H6C 109.5 . . ?
H6A C6 H6C 109.5 . . ?
H6B C6 H6C 109.5 . . ?
C8 C7 C12 113.27(15) . . ?
C8 C7 B1 127.63(15) . . ?
C12 C7 B1 119.01(15) . . ?
F1 C8 C7 121.59(17) . . ?
F1 C8 C9 114.76(15) . . ?
C7 C8 C9 123.66(16) . . ?
F2 C9 C10 119.58(17) . . ?
F2 C9 C8 120.29(16) . . ?
C10 C9 C8 120.13(16) . . ?
F3 C10 C9 120.83(17) . . ?
F3 C10 C11 120.43(17) . . ?
C9 C10 C11 118.73(16) . . ?
F4 C11 C10 120.04(16) . . ?
F4 C11 C12 120.93(16) . . ?
C10 C11 C12 119.02(17) . . ?
F5 C12 C11 115.73(15) . . ?
F5 C12 C7 119.20(15) . . ?
C11 C12 C7 125.06(16) . . ?
C14 C13 C18 112.84(16) . . ?
C14 C13 B1 127.43(16) . . ?
C18 C13 B1 119.44(15) . . ?
F6 C14 C15 114.31(16) . . ?
F6 C14 C13 121.29(16) . . ?
C15 C14 C13 124.39(17) . . ?
F7 C15 C16 119.28(16) . . ?
F7 C15 C14 120.57(16) . . ?
C16 C15 C14 120.15(17) . . ?
F8 C16 C17 121.07(16) . . ?
F8 C16 C15 120.96(17) . . ?
C17 C16 C15 117.97(17) . . ?
F9 C17 C18 120.54(17) . . ?
F9 C17 C16 119.57(16) . . ?
C18 C17 C16 119.90(17) . . ?
F10 C18 C17 115.94(16) . . ?
F10 C18 C13 119.47(15) . . ?
C17 C18 C13 124.58(17) . . ?
C20 C19 C24 112.46(16) . . ?
C20 C19 B1 128.30(15) . . ?
C24 C19 B1 119.13(15) . . ?
F11 C20 C21 114.62(15) . . ?
F11 C20 C19 121.20(15) . . ?
C21 C20 C19 124.17(16) . . ?
F12 C21 C22 119.60(16) . . ?
F12 C21 C20 120.09(16) . . ?
C22 C21 C20 120.26(16) . . ?
F13 C22 C21 120.99(16) . . ?
F13 C22 C23 120.42(17) . . ?
C21 C22 C23 118.58(17) . . ?
F14 C23 C24 120.87(16) . . ?
F14 C23 C22 120.05(16) . . ?
C24 C23 C22 119.08(16) . . ?
C23 C24 F15 115.74(15) . . ?
C23 C24 C19 125.38(16) . . ?
F15 C24 C19 118.86(15) . . ?
C26 C25 C30 112.76(16) . . ?
C26 C25 B1 127.23(16) . . ?
C30 C25 B1 119.45(15) . . ?
F16 C26 C27 114.46(15) . . ?
F16 C26 C25 121.15(15) . . ?
C27 C26 C25 124.39(17) . . ?
F17 C27 C28 120.09(16) . . ?
F17 C27 C26 120.06(17) . . ?
C28 C27 C26 119.84(17) . . ?
F18 C28 C27 121.34(17) . . ?
F18 C28 C29 120.09(17) . . ?
C27 C28 C29 118.55(16) . . ?
F19 C29 C30 121.17(16) . . ?
F19 C29 C28 119.33(16) . . ?
C30 C29 C28 119.47(17) . . ?
F20 C30 C29 116.14(16) . . ?
F20 C30 C25 118.86(15) . . ?
C29 C30 C25 124.98(17) . . ?
C19 B1 C7 103.66(13) . . ?
C19 B1 C25 112.61(14) . . ?
C7 B1 C25 113.71(14) . . ?
C19 B1 C13 113.50(14) . . ?
C7 B1 C13 111.92(14) . . ?
C25 B1 C13 101.82(14) . . ?
O1 Ge1 C5 101.47(8) . . ?
O1 Ge1 C1 101.20(8) . . ?
C5 Ge1 C1 113.97(9) . . ?
O1 Ge1 C3 103.43(8) . . ?
C5 Ge1 C3 116.42(9) . . ?
C1 Ge1 C3 116.89(9) . . ?

loop_
_geom_bond_atom_site_label_1
_geom_bond_atom_site_label_2
_geom_bond_distance
_geom_bond_site_symmetry_2
_geom_bond_publ_flag
F1 C8 1.351(2) . ?
F2 C9 1.350(2) . ?
F3 C10 1.344(2) . ?
F4 C11 1.348(2) . ?
F5 C12 1.3592(19) . ?
F6 C14 1.358(2) . ?
F7 C15 1.349(2) . ?
F8 C16 1.336(2) . ?
F9 C17 1.353(2) . ?
F10 C18 1.356(2) . ?
F11 C20 1.353(2) . ?
F12 C21 1.349(2) . ?
F13 C22 1.343(2) . ?
F14 C23 1.350(2) . ?
F15 C24 1.376(2) . ?
F16 C26 1.357(2) . ?
F17 C27 1.345(2) . ?
F18 C28 1.336(2) . ?
F19 C29 1.347(2) . ?
F20 C30 1.360(2) . ?
O1 Ge1 1.9247(14) . ?
O1 H1 0.77(3) . ?
O1 H4 0.94(4) . ?
O2 H2 0.91(2) . ?
O2 H3 0.74(3) . ?
C1 C2 1.526(3) . ?
C1 Ge1 1.932(2) . ?
C1 H1A 0.9900 . ?
C1 H1AB 0.9900 . ?
C2 H2A 0.9800 . ?
C2 H2B 0.9800 . ?
C2 H2C 0.9800 . ?
C3 C4 1.523(3) . ?
C3 Ge1 1.9324(19) . ?
C3 H3A 0.9900 . ?
C3 H3AB 0.9900 . ?
C4 H4A 0.9800 . ?
C4 H4B 0.9800 . ?
C4 H4C 0.9800 . ?
C5 C6 1.532(3) . ?
C5 Ge1 1.932(2) . ?
C5 H5A 0.9900 . ?
C5 H5AB 0.9900 . ?
C6 H6A 0.9800 . ?
C6 H6B 0.9800 . ?
C6 H6C 0.9800 . ?
C7 C8 1.380(2) . ?
C7 C12 1.389(2) . ?
C7 B1 1.654(3) . ?
C8 C9 1.387(3) . ?
C9 C10 1.372(3) . ?
C10 C11 1.374(3) . ?
C11 C12 1.376(2) . ?
C13 C14 1.381(2) . ?
C13 C18 1.395(2) . ?
C13 B1 1.659(3) . ?
C14 C15 1.379(3) . ?
C15 C16 1.378(3) . ?
C16 C17 1.376(3) . ?
C17 C18 1.372(3) . ?
C19 C20 1.386(3) . ?
C19 C24 1.389(2) . ?
C19 B1 1.652(3) . ?
C20 C21 1.384(3) . ?
C21 C22 1.359(3) . ?
C22 C23 1.381(3) . ?
C23 C24 1.372(3) . ?
C25 C26 1.387(3) . ?
C25 C30 1.391(3) . ?
C25 B1 1.655(2) . ?
C26 C27 1.381(3) . ?
C27 C28 1.368(3) . ?
C28 C29 1.383(3) . ?
C29 C30 1.368(3) . ?
